data_7027897
loop_
_publ_author_name
'Zhao, Gang'
'Wang, Qi-Guang'
'Mak, Thomas C. W.'

_publ_section_title
;
 Optically active cyclopalladated derivatives of arylimines. Crystal
 structures of
 (+)-[{P&#xE010;d[p-MeOC6H3CH&#xE006;N&#xE011;CH2-(1S,2R,5S)C&#xE010;HCH2CH2C&#xE012;HC(Me)2C&#xE011;HC&#xE013;H2](\m-X)}2]
 (X&#x2005;=&#x2005;Cl or Br),
 (+)-[P&#xE010;d{p-MeOC6H3CH&#xE006;N&#xE011;CH2-(1S,2R,5S&#x200A;)-C&#xE010;HCH2CH2C&#xE012;HC(Me)2C&#xE011;HC&#xE013;H2}Cl(PPh3)]
 and
 (+)-[{P&#xE010;d[p-MeOC6H3CH&#xE006;N&#xE011;CH2-(1S,2R,5S)-C&#xE010;HCH2CH2C&#xE012;HC(Me)2C&#xE011;HC&#xE013;H2]Cl}2{Fe(\d5-C5H4PPh2)2}]
;
_journal_issue 7
_journal_name_full 'Journal of the Chemical Society, Dalton Transactions'
_journal_page_first 1241
_journal_paper_doi 10.1039/a708407b
_journal_year 1998
_chemical_formula_sum 'C35.5 H38 Br Cl Fe0.5 N O P Pd'
_chemical_formula_weight 775.32
_chemical_name_systematic
; 
 ? 
;
_space_group_IT_number 4
_symmetry_space_group_name_Hall 'P 2yb'
_symmetry_space_group_name_H-M 'P 1 21 1'
_atom_sites_solution_hydrogens geom
_atom_sites_solution_primary direct
_atom_sites_solution_secondary difmap
_audit_creation_method SHELXL
_cell_angle_alpha 90.00
_cell_angle_beta 90.70(3)
_cell_angle_gamma 90.00
_cell_formula_units_Z 8
_cell_length_a 16.730(3)
_cell_length_b 16.415(3)
_cell_length_c 25.250(5)
_cell_measurement_temperature 293(2)
_cell_volume 6934(2)
_computing_structure_refinement 'SHELXL-93 (Sheldrick, 1993)'
_computing_structure_solution 'SHELXS-86 (Sheldrick, 1990)'
_diffrn_ambient_temperature 293(2)
_diffrn_radiation_monochromator graphite
_diffrn_radiation_source 'fine-focus sealed tube'
_diffrn_radiation_type MoK\a
_diffrn_radiation_wavelength 0.71073
_diffrn_reflns_av_R_equivalents 0.0624
_diffrn_reflns_av_sigmaI/netI 0.0784
_diffrn_reflns_limit_h_max 20
_diffrn_reflns_limit_h_min -20
_diffrn_reflns_limit_k_max 19
_diffrn_reflns_limit_k_min 0
_diffrn_reflns_limit_l_max 30
_diffrn_reflns_limit_l_min -30
_diffrn_reflns_number 20315
_diffrn_reflns_theta_max 25.50
_diffrn_reflns_theta_min 1.22
_exptl_absorpt_coefficient_mu 2.040
_exptl_crystal_density_diffrn 1.485
_exptl_crystal_F_000 3136
_refine_diff_density_max 0.846
_refine_diff_density_min -0.647
_refine_diff_density_rms 0.096
_refine_ls_abs_structure_details 'Flack H D (1983), Acta Cryst. A39, 876-881'
_refine_ls_abs_structure_Flack 0.08(2)
_refine_ls_extinction_coef 0.00220(8)
_refine_ls_extinction_expression Fc^*^=kFc[1+0.001xFc^2^\l^3^/sin(2\q)]^-1/4^
_refine_ls_extinction_method SHELXL
_refine_ls_goodness_of_fit_all 1.108
_refine_ls_goodness_of_fit_obs 1.142
_refine_ls_matrix_type fullcycle
_refine_ls_number_parameters 1514
_refine_ls_number_reflns 12092
_refine_ls_number_restraints 1
_refine_ls_restrained_S_all 1.136
_refine_ls_restrained_S_obs 1.142
_refine_ls_R_factor_all 0.0834
_refine_ls_R_factor_obs 0.0694
_refine_ls_shift/esd_max 0.055
_refine_ls_shift/esd_mean 0.004
_refine_ls_structure_factor_coef Fsqd
_refine_ls_weighting_details 'w=1/[\s^2^(Fo^2^)+(0.0889P)^2^+5.1309P] where P=(Fo^2^+2Fc^2^)/3'
_refine_ls_weighting_scheme calc
_refine_ls_wR_factor_all 0.1797
_refine_ls_wR_factor_obs 0.1667
_reflns_number_observed 10414
_reflns_number_total 12097
_reflns_observed_criterion >2sigma(I)
_cod_data_source_file b708407sup1.cif
_cod_data_source_block zgb17
_cod_depositor_comments
;
The following automatic conversions were performed:

'_refine_ls_weighting_scheme' value 'calc
w=1/[\s^2^(Fo^2^)+(0.0889P)^2^+5.1309P] where P=(Fo^2^+2Fc^2^)/3' was
changed to 'calc'. New tag '_refine_ls_weighting_details' was
created. The value of the new tag was set to
'w=1/[\s^2^(Fo^2^)+(0.0889P)^2^+5.1309P] where P=(Fo^2^+2Fc^2^)/3'.

Automatic conversion script
Id: cif_fix_values 3143 2015-03-26 13:38:13Z robertas 
;
_cod_original_cell_volume 6933.7(22)
_cod_original_formula_sum 'C35.50 H38 Br Cl Fe0.50 N O P Pd'
_cod_database_code 7027897

loop_
_symmetry_equiv_pos_as_xyz
'x, y, z'
'-x, y+1/2, -z'

loop_
_atom_site_aniso_label
_atom_site_aniso_U_11
_atom_site_aniso_U_22
_atom_site_aniso_U_33
_atom_site_aniso_U_23
_atom_site_aniso_U_13
_atom_site_aniso_U_12
Pd1 0.0747(2) 0.0706(2) 0.0514(2) 0.0036(2) 0.0050(2) -0.0076(2)
Pd2 0.0676(2) 0.0606(2) 0.0493(2) 0.0039(2) 0.0070(2) 0.0036(2)
Fe1 0.0759(4) 0.0678(4) 0.0500(4) 0.0007(4) 0.0118(3) -0.0022(4)
Br1 0.1086(5) 0.0786(4) 0.0805(4) -0.0115(4) 0.0081(4) -0.0108(4)
Br2 0.0764(3) 0.0687(3) 0.0825(4) 0.0024(3) 0.0084(3) 0.0075(3)
P1 0.0695(8) 0.0637(8) 0.0505(7) 0.0022(7) 0.0043(6) -0.0016(7)
P2 0.0650(8) 0.0670(8) 0.0505(7) -0.0011(6) 0.0041(6) -0.0021(7)
O1 0.138(4) 0.133(4) 0.059(2) -0.021(3) 0.022(3) -0.025(4)
O2 0.116(4) 0.101(4) 0.104(4) 0.012(3) 0.006(3) 0.020(3)
N1 0.100(4) 0.089(4) 0.060(3) 0.024(3) 0.002(3) -0.011(3)
N2 0.071(3) 0.098(4) 0.045(2) 0.009(2) 0.012(2) 0.003(3)
C1 0.086(4) 0.072(3) 0.056(3) -0.016(3) 0.014(3) -0.022(3)
C2 0.079(4) 0.116(5) 0.053(3) -0.003(3) 0.015(3) -0.020(4)
C3 0.088(4) 0.110(5) 0.049(3) 0.006(3) 0.008(3) -0.032(4)
C4 0.065(3) 0.126(6) 0.061(3) -0.009(4) 0.014(3) -0.018(4)
C5 0.068(3) 0.098(5) 0.072(3) -0.006(4) 0.004(3) -0.001(4)
C6 0.088(4) 0.067(3) 0.054(3) 0.007(3) 0.009(3) -0.003(3)
C7 0.106(4) 0.056(3) 0.056(3) -0.009(3) 0.001(3) -0.002(3)
C8 0.078(4) 0.074(4) 0.078(4) -0.006(3) 0.014(3) 0.007(3)
C9 0.081(4) 0.083(4) 0.070(3) 0.010(3) 0.023(3) 0.006(3)
C10 0.050(3) 0.101(5) 0.075(4) -0.004(4) 0.002(3) -0.006(3)
C11 0.072(3) 0.080(4) 0.059(3) 0.003(3) 0.002(3) 0.007(3)
C12 0.067(3) 0.076(4) 0.050(3) 0.016(3) 0.003(2) 0.008(3)
C13 0.091(4) 0.072(4) 0.044(3) 0.003(3) 0.010(3) 0.001(3)
C14 0.113(5) 0.075(4) 0.051(3) -0.005(3) 0.009(3) -0.008(4)
C15 0.109(5) 0.079(4) 0.059(3) 0.002(3) 0.028(3) 0.000(4)
C16 0.087(4) 0.117(5) 0.078(3) 0.033(4) 0.035(3) 0.029(4)
C17 0.078(3) 0.082(4) 0.067(3) 0.030(3) -0.018(3) -0.012(3)
C18 0.075(4) 0.079(4) 0.094(4) 0.013(4) 0.014(3) -0.018(3)
C19 0.067(3) 0.106(5) 0.051(3) -0.003(3) -0.006(3) -0.008(3)
C20 0.115(5) 0.076(4) 0.078(4) -0.006(3) 0.021(4) -0.015(4)
C21 0.121(6) 0.088(5) 0.134(7) 0.005(5) -0.026(5) -0.002(5)
C22 0.124(6) 0.147(7) 0.100(5) 0.043(5) -0.034(4) 0.005(6)
C23 0.128(6) 0.163(9) 0.068(4) -0.009(5) 0.013(4) -0.001(7)
C24 0.093(5) 0.105(5) 0.078(4) -0.013(4) 0.003(4) 0.004(4)
C25 0.103(5) 0.090(4) 0.068(4) -0.023(3) -0.006(4) -0.006(4)
C26 0.108(5) 0.088(5) 0.116(6) -0.003(5) 0.009(5) -0.028(4)
C27 0.122(7) 0.154(8) 0.172(8) -0.072(7) -0.023(6) 0.002(7)
C28 0.146(7) 0.199(9) 0.075(4) -0.031(6) 0.021(5) -0.074(6)
C29 0.106(4) 0.094(4) 0.041(3) -0.013(3) 0.009(3) -0.019(4)
C30 0.069(3) 0.084(4) 0.050(3) -0.003(3) 0.023(2) -0.003(3)
C31 0.103(4) 0.068(4) 0.059(3) 0.005(3) 0.006(3) 0.002(4)
C32 0.087(4) 0.083(4) 0.059(3) 0.009(3) 0.007(3) 0.016(3)
C33 0.140(6) 0.062(3) 0.058(3) 0.003(3) -0.009(4) 0.008(4)
C34 0.111(5) 0.055(3) 0.082(4) 0.009(3) -0.002(4) 0.010(3)
C35 0.070(3) 0.080(4) 0.066(3) -0.007(3) 0.014(3) -0.011(3)
C36 0.067(3) 0.083(4) 0.069(3) 0.000(3) 0.023(3) -0.002(3)
C37 0.069(3) 0.088(4) 0.074(4) 0.016(3) 0.007(3) -0.001(3)
C38 0.096(5) 0.096(5) 0.085(4) -0.023(4) -0.002(4) -0.001(4)
C39 0.122(6) 0.242(10) 0.116(6) -0.067(6) -0.004(5) 0.080(6)
C40 0.089(5) 0.144(7) 0.100(5) -0.023(5) -0.008(4) -0.031(5)
C41 0.073(4) 0.178(9) 0.094(5) -0.013(6) -0.001(4) 0.019(6)
C42 0.089(4) 0.094(4) 0.069(3) 0.004(4) 0.000(3) 0.007(4)
C43 0.091(5) 0.161(9) 0.106(6) -0.015(6) 0.000(5) 0.011(6)
C44 0.084(5) 0.253(13) 0.157(8) -0.073(9) -0.024(5) 0.052(7)
C45 0.128(6) 0.102(6) 0.118(6) 0.006(5) 0.021(5) -0.025(5)
C46 0.119(6) 0.114(6) 0.144(8) 0.029(6) 0.006(6) 0.046(5)
C47 0.085(3) 0.047(3) 0.056(3) -0.002(3) 0.000(3) 0.003(3)
C48 0.066(4) 0.094(5) 0.111(5) 0.024(4) -0.001(4) 0.000(4)
C49 0.101(5) 0.095(5) 0.117(6) 0.010(5) -0.014(5) -0.003(5)
C50 0.122(5) 0.068(4) 0.113(6) 0.002(4) -0.024(5) 0.032(4)
C51 0.155(6) 0.119(5) 0.061(4) 0.007(4) -0.003(4) 0.070(4)
C52 0.096(4) 0.092(5) 0.083(4) -0.012(4) -0.003(4) 0.017(4)
C53 0.077(3) 0.061(3) 0.051(3) 0.006(3) 0.010(3) 0.005(3)
C54 0.075(4) 0.071(4) 0.087(4) -0.008(3) 0.016(3) -0.007(3)
C55 0.074(4) 0.112(6) 0.106(5) -0.030(5) 0.005(4) -0.010(4)
C56 0.117(5) 0.071(4) 0.098(4) -0.033(4) 0.016(4) 0.007(4)
C57 0.110(5) 0.049(3) 0.118(5) 0.005(4) 0.022(4) 0.004(3)
C58 0.075(4) 0.101(5) 0.057(3) 0.000(3) 0.008(3) 0.010(4)
C59 0.076(3) 0.078(4) 0.054(3) 0.010(3) 0.002(3) -0.005(3)
C60 0.070(4) 0.073(4) 0.097(5) -0.001(4) 0.001(3) 0.004(3)
C61 0.066(4) 0.086(5) 0.133(6) 0.020(5) -0.012(4) 0.001(3)
C62 0.125(6) 0.117(7) 0.128(6) 0.016(6) -0.049(5) 0.011(6)
C63 0.126(6) 0.173(10) 0.104(6) 0.010(7) -0.042(5) 0.006(7)
C64 0.099(5) 0.118(6) 0.081(4) 0.001(4) -0.003(4) 0.002(5)
C65 0.068(3) 0.087(4) 0.058(3) -0.002(3) 0.006(3) 0.001(3)
C66 0.097(4) 0.063(3) 0.054(3) -0.013(3) 0.000(3) -0.003(3)
C67 0.108(5) 0.064(4) 0.139(6) -0.037(4) -0.002(5) 0.016(4)
C68 0.085(4) 0.074(4) 0.103(5) 0.004(4) 0.007(4) -0.005(4)
C69 0.145(7) 0.067(4) 0.080(4) 0.008(4) -0.011(5) 0.000(4)
C70 0.108(5) 0.052(3) 0.092(4) 0.002(3) -0.029(4) -0.002(3)
Pd1' 0.0787(3) 0.0686(2) 0.0547(2) 0.0014(2) 0.0058(2) -0.0036(2)
Pd2' 0.0854(3) 0.0839(3) 0.0716(2) 0.0198(2) 0.0265(2) 0.0235(2)
Fe1' 0.0804(5) 0.0641(4) 0.0574(4) 0.0020(4) 0.0170(4) 0.0015(4)
Br1' 0.1063(5) 0.0736(4) 0.0898(4) -0.0054(4) 0.0167(4) 0.0026(4)
Br2' 0.1575(7) 0.0912(5) 0.0832(4) 0.0002(4) 0.0112(5) 0.0238(5)
P1' 0.0759(8) 0.0638(8) 0.0510(7) -0.0054(7) 0.0096(6) -0.0013(7)
P2' 0.0850(9) 0.0752(9) 0.0707(8) 0.0203(8) 0.0259(7) 0.0184(8)
N1' 0.094(3) 0.068(3) 0.079(3) 0.008(3) 0.005(3) -0.007(3)
N2' 0.078(3) 0.121(5) 0.079(3) 0.013(3) 0.029(3) 0.036(3)
O1' 0.141(4) 0.125(4) 0.166(5) -0.023(4) 0.075(3) 0.039(4)
O2' 0.170(5) 0.075(3) 0.112(4) 0.022(3) 0.012(4) 0.004(4)
C1' 0.081(3) 0.062(3) 0.060(3) 0.002(3) 0.029(3) -0.008(3)
C2' 0.095(4) 0.078(4) 0.070(3) -0.004(3) 0.002(3) 0.009(4)
C3' 0.106(4) 0.094(5) 0.074(3) -0.024(3) 0.041(3) -0.014(4)
C4' 0.102(5) 0.102(5) 0.066(3) 0.032(3) 0.011(3) 0.002(4)
C5' 0.066(3) 0.083(4) 0.051(3) 0.008(3) -0.003(3) 0.006(3)
C6' 0.078(3) 0.069(3) 0.066(3) 0.014(3) 0.019(3) 0.012(3)
C7' 0.075(4) 0.063(3) 0.075(4) 0.011(3) 0.003(3) 0.002(3)
C8' 0.067(3) 0.075(4) 0.072(3) 0.006(3) 0.013(3) 0.022(3)
C9' 0.072(3) 0.078(4) 0.059(3) 0.012(3) 0.009(3) 0.008(3)
C10' 0.081(4) 0.074(4) 0.081(4) 0.005(4) 0.008(3) -0.013(3)
C11' 0.114(5) 0.083(4) 0.059(3) 0.000(3) 0.004(3) -0.024(4)
C12' 0.103(4) 0.077(4) 0.043(2) 0.007(3) 0.009(3) -0.010(4)
C13' 0.116(5) 0.079(4) 0.069(3) 0.011(3) 0.026(3) -0.003(4)
C14' 0.132(5) 0.084(4) 0.099(4) -0.020(4) 0.061(4) -0.029(4)
C15' 0.148(5) 0.101(5) 0.089(3) -0.040(4) 0.071(3) -0.038(5)
C16' 0.116(5) 0.135(7) 0.066(3) -0.029(4) 0.033(4) -0.034(5)
C17' 0.092(4) 0.085(4) 0.077(4) 0.025(4) 0.000(3) -0.003(4)
C18' 0.109(5) 0.058(3) 0.094(5) 0.013(3) -0.006(4) -0.020(3)
C19' 0.103(5) 0.112(6) 0.087(4) -0.023(4) -0.016(4) 0.025(5)
C20' 0.117(7) 0.141(7) 0.228(11) -0.086(7) -0.027(7) 0.035(6)
C21' 0.226(8) 0.198(9) 0.407(12) -0.191(8) -0.216(8) 0.093(8)
C22' 0.092(5) 0.159(8) 0.108(5) -0.029(6) -0.029(4) -0.002(6)
C23' 0.126(6) 0.145(7) 0.120(6) 0.029(6) 0.012(5) -0.055(6)
C24' 0.084(4) 0.091(5) 0.106(5) -0.007(4) 0.016(4) 0.014(4)
C25' 0.151(8) 0.236(13) 0.096(6) -0.033(8) 0.015(6) -0.063(9)
C26' 0.406(18) 0.602(32) 0.127(10) 0.074(16) -0.074(12) -0.330(18)
C27' 0.174(9) 0.408(12) 0.268(8) -0.272(7) 0.073(8) -0.116(9)
C28' 0.218(15) 0.453(36) 0.219(17) -0.064(22) 0.025(14) 0.091(21)
C29' 0.071(3) 0.105(5) 0.094(4) 0.031(4) 0.036(3) 0.009(4)
C30' 0.068(3) 0.071(3) 0.090(4) 0.012(3) 0.032(3) 0.024(3)
C31' 0.105(5) 0.083(4) 0.076(4) 0.018(3) 0.030(3) 0.018(4)
C32' 0.104(5) 0.051(3) 0.122(6) 0.009(4) 0.019(4) 0.007(3)
C33' 0.080(4) 0.076(4) 0.144(7) -0.006(5) 0.024(4) 0.004(4)
C34' 0.086(4) 0.116(6) 0.100(5) 0.014(5) 0.027(4) 0.007(4)
C35' 0.100(4) 0.085(4) 0.073(4) 0.023(3) 0.018(3) 0.002(4)
C36' 0.113(5) 0.128(6) 0.065(3) 0.033(4) 0.028(3) 0.040(4)
C37' 0.097(5) 0.081(4) 0.078(4) 0.022(3) 0.009(4) 0.004(4)
C38' 0.115(6) 0.095(6) 0.157(8) 0.016(6) -0.023(6) -0.006(5)
C39' 0.166(10) 0.135(9) 0.166(10) 0.012(9) -0.029(8) -0.003(8)
C40' 0.113(6) 0.093(5) 0.135(7) 0.027(5) -0.012(5) 0.014(5)
C41' 0.086(5) 0.194(10) 0.120(6) -0.003(7) -0.028(5) 0.047(6)
C42' 0.084(4) 0.132(7) 0.102(5) 0.014(5) 0.012(4) 0.024(5)
C43' 0.099(5) 0.086(5) 0.134(6) 0.022(5) 0.026(5) 0.015(4)
C44' 0.291(17) 0.071(6) 0.244(15) -0.015(9) -0.053(13) 0.023(9)
C45' 0.176(10) 0.126(7) 0.188(9) 0.070(7) -0.037(8) 0.001(8)
C46' 0.209(10) 0.108(6) 0.076(5) 0.013(5) -0.017(6) -0.009(7)
C47' 0.125(5) 0.058(3) 0.046(3) -0.007(2) 0.020(3) 0.011(3)
C48' 0.141(6) 0.076(4) 0.073(4) -0.012(4) 0.001(4) 0.020(4)
C49' 0.291(9) 0.186(6) 0.099(6) -0.032(5) -0.028(7) 0.176(5)
C50' 0.276(13) 0.090(6) 0.097(6) -0.013(5) -0.025(8) 0.048(7)
C51' 0.269(12) 0.074(5) 0.082(5) -0.007(4) 0.036(7) -0.013(7)
C52' 0.138(5) 0.060(3) 0.084(4) 0.012(3) 0.042(4) 0.012(4)
C53' 0.081(3) 0.078(4) 0.062(3) -0.004(3) 0.024(3) 0.008(3)
C54' 0.144(6) 0.085(4) 0.050(3) -0.001(3) 0.007(4) -0.023(4)
C55' 0.101(5) 0.110(5) 0.061(3) -0.019(4) -0.003(3) -0.014(4)
C56' 0.104(5) 0.099(5) 0.099(5) 0.009(5) -0.019(4) 0.004(5)
C57' 0.088(4) 0.096(5) 0.076(4) 0.010(4) 0.001(3) 0.014(4)
C58' 0.076(4) 0.067(3) 0.056(3) 0.011(3) 0.000(3) 0.006(3)
C59' 0.115(4) 0.066(3) 0.074(3) 0.014(3) 0.029(3) 0.048(3)
C60' 0.128(7) 0.073(5) 0.194(10) 0.003(6) 0.041(7) -0.008(5)
C61' 0.207(9) 0.060(4) 0.205(9) -0.021(5) 0.096(7) -0.004(5)
C62' 0.227(10) 0.088(5) 0.111(6) 0.000(5) -0.045(7) 0.051(6)
C63' 0.258(10) 0.091(5) 0.085(5) -0.034(4) -0.036(6) 0.076(6)
C64' 0.134(6) 0.134(7) 0.068(4) -0.017(5) 0.021(4) 0.022(6)
C65' 0.096(4) 0.094(4) 0.092(4) 0.042(4) 0.032(3) 0.007(4)
C66' 0.098(5) 0.109(6) 0.158(7) 0.042(6) 0.048(5) 0.035(4)
C67' 0.093(5) 0.114(5) 0.213(9) 0.084(6) 0.026(6) 0.028(5)
C68' 0.112(6) 0.126(7) 0.183(9) 0.066(7) -0.010(6) -0.002(6)
C69' 0.153(7) 0.092(5) 0.093(5) 0.010(5) -0.010(5) 0.002(6)
C70' 0.101(5) 0.086(4) 0.086(4) 0.028(4) 0.007(4) 0.012(4)
C71 0.229(11) 0.137(7) 0.199(9) -0.091(6) 0.085(8) -0.016(9)
Cl1 0.204(3) 0.158(3) 0.191(3) -0.047(2) 0.032(3) -0.027(3)
Cl2 0.306(4) 0.182(3) 0.172(3) 0.019(3) 0.102(3) 0.055(3)
C72 0.568(18) 0.388(23) 0.577(30) 0.117(23) 0.381(17) 0.319(16)
Cl3 0.410(7) 0.266(6) 0.326(7) -0.093(6) 0.113(6) -0.143(5)
Cl4 0.541(9) 0.157(4) 0.517(9) 0.062(5) 0.293(7) 0.015(6)

loop_
_atom_site_label
_atom_site_type_symbol
_atom_site_fract_x
_atom_site_fract_y
_atom_site_fract_z
_atom_site_U_iso_or_equiv
_atom_site_thermal_displace_type
_atom_site_occupancy
_atom_site_calc_flag
_atom_site_refinement_flags
Pd1 Pd 0.03359(3) 0.43352(3) -0.37030(2) 0.06554(13) Uani 1 d .
Pd2 Pd 0.19255(3) 0.52197(3) -0.69007(2) 0.05913(11) Uani 1 d .
Fe1 Fe 0.13521(5) 0.51984(6) -0.52306(3) 0.0645(2) Uani 1 d .
Br1 Br 0.05239(5) 0.31840(5) -0.43552(3) 0.0892(2) Uani 1 d .
Br2 Br 0.27356(4) 0.39123(4) -0.68539(3) 0.0758(2) Uani 1 d .
P1 P 0.15579(9) 0.48760(10) -0.38613(6) 0.0612(4) Uani 1 d .
P2 P 0.08539(9) 0.46174(10) -0.65250(6) 0.0608(4) Uani 1 d .
O1 O 0.0862(4) 0.6158(4) -0.1858(2) 0.110(2) Uani 1 d .
O2 O -0.0462(3) 0.7522(4) -0.7291(2) 0.107(2) Uani 1 d .
N1 N -0.0852(3) 0.4010(4) -0.3588(2) 0.083(2) Uani 1 d .
N2 N 0.2915(3) 0.5910(4) -0.7157(2) 0.071(2) Uani 1 d .
C1 C 0.1918(4) 0.4949(4) -0.4535(2) 0.071(2) Uani 1 d .
C2 C 0.2212(4) 0.5678(5) -0.4773(2) 0.083(2) Uani 1 d .
H2 H 0.2193(4) 0.6197(5) -0.4627(2) 0.099 Uiso 1 calc R
C3 C 0.2541(4) 0.5469(5) -0.5276(2) 0.082(2) Uani 1 d .
H3 H 0.2790(4) 0.5826(5) -0.5507(2) 0.098 Uiso 1 calc R
C4 C 0.2424(4) 0.4654(5) -0.5357(2) 0.084(2) Uani 1 d .
H4 H 0.2568(4) 0.4368(5) -0.5658(2) 0.100 Uiso 1 calc R
C5 C 0.2048(4) 0.4313(5) -0.4906(2) 0.079(2) Uani 1 d .
H5 H 0.1910(4) 0.3768(5) -0.4861(2) 0.095 Uiso 1 calc R
C6 C 0.0653(4) 0.5064(4) -0.5890(2) 0.070(2) Uani 1 d .
C7 C 0.0789(4) 0.5920(4) -0.5783(2) 0.073(2) Uani 1 d .
H7 H 0.1040(4) 0.6288(4) -0.6007(2) 0.087 Uiso 1 calc R
C8 C 0.0474(4) 0.6097(4) -0.5282(3) 0.076(2) Uani 1 d .
H8 H 0.0475(4) 0.6609(4) -0.5124(3) 0.092 Uiso 1 calc R
C9 C 0.0167(4) 0.5403(4) -0.5061(3) 0.078(2) Uani 1 d .
H9 H -0.0058(4) 0.5361(4) -0.4727(3) 0.094 Uiso 1 calc R
C10 C 0.0251(3) 0.4766(5) -0.5431(2) 0.075(2) Uani 1 d .
H10 H 0.0074(3) 0.4234(5) -0.5384(2) 0.091 Uiso 1 calc R
C11 C -0.0661(4) 0.4889(4) -0.2865(2) 0.071(2) Uani 1 d .
C12 C 0.0104(3) 0.4991(4) -0.3034(2) 0.064(2) Uani 1 d .
C13 C 0.0622(4) 0.5438(4) -0.2697(2) 0.069(2) Uani 1 d .
H13 H 0.1141(4) 0.5541(4) -0.2806(2) 0.083 Uiso 1 calc R
C14 C 0.0376(5) 0.5732(4) -0.2204(2) 0.079(2) Uani 1 d .
C15 C -0.0393(4) 0.5649(4) -0.2044(2) 0.082(2) Uani 1 d .
H15 H -0.0558(4) 0.5865(4) -0.1722(2) 0.098 Uiso 1 calc R
C16 C -0.0948(4) 0.5218(5) -0.2384(3) 0.093(2) Uani 1 d .
H16 H -0.1481(4) 0.5157(5) -0.2291(3) 0.112 Uiso 1 calc R
C17 C -0.1180(4) 0.4388(4) -0.3178(2) 0.076(2) Uani 1 d .
H17 H -0.1719(4) 0.4329(4) -0.3100(2) 0.091 Uiso 1 calc R
C18 C -0.1399(4) 0.3543(4) -0.3930(3) 0.082(2) Uani 1 d .
H18A H -0.1906(4) 0.3476(4) -0.3753(3) 0.099 Uiso 1 calc R
H18B H -0.1176(4) 0.3006(4) -0.3991(3) 0.099 Uiso 1 calc R
C19 C -0.1540(4) 0.3986(5) -0.4479(2) 0.075(2) Uani 1 d .
H19 H -0.1010(4) 0.4097(5) -0.4623(2) 0.090 Uiso 1 calc R
C20 C -0.1946(5) 0.4820(5) -0.4399(3) 0.089(2) Uani 1 d .
H20A H -0.2151(5) 0.4841(5) -0.4042(3) 0.107 Uiso 1 calc R
H20B H -0.1543(5) 0.5241(5) -0.4429(3) 0.107 Uiso 1 calc R
C21 C -0.2631(5) 0.5019(6) -0.4785(4) 0.115(3) Uani 1 d .
H21A H -0.2494(5) 0.5500(6) -0.4989(4) 0.137 Uiso 1 calc R
H21B H -0.3109(5) 0.5140(6) -0.4587(4) 0.137 Uiso 1 calc R
C22 C -0.2803(5) 0.4287(7) -0.5175(3) 0.124(3) Uani 1 d .
H22 H -0.3218(5) 0.4386(7) -0.5444(3) 0.149 Uiso 1 calc R
C23 C -0.2041(5) 0.3991(8) -0.5377(3) 0.120(4) Uani 1 d .
H23A H -0.1634(5) 0.4409(8) -0.5404(3) 0.143 Uiso 1 calc R
H23B H -0.2090(5) 0.3684(8) -0.5704(3) 0.143 Uiso 1 calc R
C24 C -0.1957(4) 0.3440(6) -0.4865(3) 0.092(3) Uani 1 d .
H24 H -0.1736(4) 0.2892(6) -0.4911(3) 0.110 Uiso 1 calc R
C25 C -0.2905(5) 0.3521(5) -0.4853(3) 0.087(2) Uani 1 d .
C26 C -0.3293(5) 0.3506(5) -0.4307(3) 0.104(3) Uani 1 d .
H26A H -0.3078(5) 0.3940(5) -0.4093(3) 0.156 Uiso 1 calc R
H26B H -0.3183(5) 0.2993(5) -0.4138(3) 0.156 Uiso 1 calc R
H26C H -0.3860(5) 0.3575(5) -0.4346(3) 0.156 Uiso 1 calc R
C27 C -0.3254(6) 0.2839(8) -0.5174(4) 0.149(4) Uani 1 d .
H27A H -0.3311(6) 0.2365(8) -0.4955(4) 0.224 Uiso 1 calc R
H27B H -0.2907(6) 0.2716(8) -0.5463(4) 0.224 Uiso 1 calc R
H27C H -0.3769(6) 0.2998(8) -0.5311(4) 0.224 Uiso 1 calc R
C28 C 0.1637(6) 0.6320(8) -0.2020(3) 0.140(4) Uani 1 d .
H28A H 0.1915(6) 0.6619(8) -0.1749(3) 0.210 Uiso 1 calc R
H28B H 0.1620(6) 0.6637(8) -0.2340(3) 0.210 Uiso 1 calc R
H28C H 0.1910(6) 0.5817(8) -0.2085(3) 0.210 Uiso 1 calc R
C29 C 0.1933(4) 0.6842(5) -0.7316(2) 0.080(2) Uani 1 d .
C30 C 0.1371(3) 0.6294(4) -0.7096(2) 0.068(2) Uani 1 d .
C31 C 0.0564(4) 0.6528(4) -0.7059(2) 0.077(2) Uani 1 d .
H31 H 0.0197(4) 0.6199(4) -0.6887(2) 0.092 Uiso 1 calc R
C32 C 0.0328(4) 0.7269(4) -0.7285(2) 0.076(2) Uani 1 d .
C33 C 0.0856(5) 0.7765(4) -0.7510(2) 0.087(2) Uani 1 d .
H33 H 0.0676(5) 0.8252(4) -0.7658(2) 0.104 Uiso 1 calc R
C34 C 0.1637(5) 0.7586(4) -0.7530(3) 0.083(2) Uani 1 d .
H34 H 0.1988(5) 0.7952(4) -0.7684(3) 0.099 Uiso 1 calc R
C35 C 0.2717(4) 0.6621(4) -0.7329(2) 0.072(2) Uani 1 d .
H35 H 0.3101(4) 0.6975(4) -0.7460(2) 0.086 Uiso 1 calc R
C36 C 0.3757(3) 0.5686(4) -0.7118(2) 0.073(2) Uani 1 d .
H36A H 0.4077(3) 0.6075(4) -0.7312(2) 0.088 Uiso 1 calc R
H36B H 0.3836(3) 0.5152(4) -0.7274(2) 0.088 Uiso 1 calc R
C37 C 0.4026(4) 0.5673(5) -0.6531(3) 0.077(2) Uani 1 d .
H37 H 0.3626(4) 0.5354(5) -0.6340(3) 0.093 Uiso 1 calc R
C38 C 0.4032(5) 0.6508(5) -0.6288(3) 0.092(2) Uani 1 d .
H38A H 0.3523(5) 0.6589(5) -0.6116(3) 0.111 Uiso 1 calc R
H38B H 0.4062(5) 0.6903(5) -0.6573(3) 0.111 Uiso 1 calc R
C39 C 0.4692(5) 0.6709(8) -0.5886(4) 0.160(4) Uani 1 d .
H39A H 0.4463(5) 0.6767(8) -0.5537(4) 0.192 Uiso 1 calc R
H39B H 0.4940(5) 0.7222(8) -0.5980(4) 0.192 Uiso 1 calc R
C40 C 0.5345(5) 0.6014(7) -0.5874(3) 0.111(3) Uani 1 d .
H40 H 0.5792(5) 0.6117(7) -0.5628(3) 0.133 Uiso 1 calc R
C41 C 0.4999(4) 0.5226(8) -0.5826(3) 0.115(3) Uani 1 d .
H41A H 0.4521(4) 0.5213(8) -0.5612(3) 0.138 Uiso 1 calc R
H41B H 0.5374(4) 0.4806(8) -0.5717(3) 0.138 Uiso 1 calc R
C42 C 0.4828(4) 0.5253(5) -0.6439(3) 0.084(2) Uani 1 d .
H42 H 0.4893(4) 0.4732(5) -0.6623(3) 0.101 Uiso 1 calc R
C43 C 0.5596(5) 0.5839(8) -0.6444(4) 0.119(4) Uani 1 d .
C44 C 0.6337(5) 0.5265(9) -0.6456(4) 0.165(5) Uani 1 d .
H44A H 0.6302(5) 0.4875(9) -0.6174(4) 0.247 Uiso 1 calc R
H44B H 0.6816(5) 0.5582(9) -0.6413(4) 0.247 Uiso 1 calc R
H44C H 0.6349(5) 0.4984(9) -0.6790(4) 0.247 Uiso 1 calc R
C45 C 0.5636(6) 0.6465(6) -0.6890(4) 0.116(3) Uani 1 d .
H45A H 0.5809(6) 0.6203(6) -0.7209(4) 0.174 Uiso 1 calc R
H45B H 0.6008(6) 0.6887(6) -0.6794(4) 0.174 Uiso 1 calc R
H45C H 0.5116(6) 0.6699(6) -0.6948(4) 0.174 Uiso 1 calc R
C46 C -0.1038(5) 0.7031(6) -0.7030(4) 0.125(4) Uani 1 d .
H46A H -0.1557(5) 0.7277(6) -0.7066(4) 0.188 Uiso 1 calc R
H46B H -0.0898(5) 0.6985(6) -0.6661(4) 0.188 Uiso 1 calc R
H46C H -0.1049(5) 0.6498(6) -0.7187(4) 0.188 Uiso 1 calc R
C47 C 0.2370(4) 0.4342(3) -0.3513(2) 0.063(2) Uani 1 d .
C48 C 0.3101(4) 0.4251(5) -0.3703(3) 0.090(2) Uani 1 d .
H48 H 0.3221(4) 0.4486(5) -0.4028(3) 0.108 Uiso 1 calc R
C49 C 0.3693(5) 0.3816(6) -0.3436(3) 0.104(3) Uani 1 d .
H49 H 0.4176(5) 0.3695(6) -0.3596(3) 0.125 Uiso 1 calc R
C50 C 0.3536(5) 0.3573(5) -0.2928(3) 0.101(3) Uani 1 d .
H50 H 0.3943(5) 0.3343(5) -0.2723(3) 0.122 Uiso 1 calc R
C51 C 0.2824(5) 0.3660(5) -0.2727(3) 0.112(3) Uani 1 d .
H51 H 0.2729(5) 0.3484(5) -0.2383(3) 0.134 Uiso 1 calc R
C52 C 0.2218(5) 0.4006(5) -0.3015(3) 0.090(2) Uani 1 d .
H52 H 0.1703(5) 0.4018(5) -0.2881(3) 0.108 Uiso 1 calc R
C53 C 0.1663(4) 0.5927(4) -0.3667(2) 0.063(2) Uani 1 d .
C54 C 0.2365(4) 0.6246(4) -0.3418(3) 0.077(2) Uani 1 d .
H54 H 0.2792(4) 0.5905(4) -0.3334(3) 0.093 Uiso 1 calc R
C55 C 0.2403(4) 0.7095(6) -0.3300(3) 0.097(3) Uani 1 d .
H55 H 0.2856(4) 0.7315(6) -0.3138(3) 0.117 Uiso 1 calc R
C56 C 0.1777(5) 0.7570(5) -0.3426(3) 0.095(2) Uani 1 d .
H56 H 0.1809(5) 0.8123(5) -0.3349(3) 0.114 Uiso 1 calc R
C57 C 0.1100(5) 0.7287(4) -0.3659(3) 0.092(3) Uani 1 d .
H57 H 0.0680(5) 0.7643(4) -0.3731(3) 0.111 Uiso 1 calc R
C58 C 0.1025(4) 0.6466(5) -0.3793(2) 0.078(2) Uani 1 d .
H58 H 0.0564(4) 0.6275(5) -0.3961(2) 0.093 Uiso 1 calc R
C59 C -0.0093(4) 0.4695(4) -0.6893(2) 0.070(2) Uani 1 d .
C60 C -0.0819(4) 0.4751(4) -0.6634(3) 0.080(2) Uani 1 d .
H60 H -0.0822(4) 0.4758(4) -0.6266(3) 0.096 Uiso 1 calc R
C61 C -0.1567(4) 0.4799(5) -0.6921(3) 0.095(3) Uani 1 d .
H61 H -0.2049(4) 0.4825(5) -0.6741(3) 0.114 Uiso 1 calc R
C62 C -0.1556(6) 0.4806(6) -0.7439(4) 0.123(3) Uani 1 d .
H62 H -0.2033(6) 0.4876(6) -0.7625(4) 0.148 Uiso 1 calc R
C63 C -0.0812(6) 0.4705(8) -0.7735(4) 0.135(4) Uani 1 d .
H63 H -0.0817(6) 0.4645(8) -0.8101(4) 0.162 Uiso 1 calc R
C64 C -0.0090(5) 0.4704(6) -0.7441(3) 0.099(3) Uani 1 d .
H64 H 0.0394(5) 0.4709(6) -0.7617(3) 0.119 Uiso 1 calc R
C65 C 0.0939(4) 0.3537(4) -0.6423(2) 0.071(2) Uani 1 d .
C66 C 0.0815(4) 0.2998(4) -0.6858(2) 0.071(2) Uani 1 d .
H66 H 0.0681(4) 0.3209(4) -0.7190(2) 0.086 Uiso 1 calc R
C67 C 0.0892(5) 0.2153(4) -0.6793(4) 0.103(3) Uani 1 d .
H67 H 0.0816(5) 0.1805(4) -0.7080(4) 0.124 Uiso 1 calc R
C68 C 0.1071(4) 0.1860(5) -0.6320(3) 0.087(2) Uani 1 d .
H68 H 0.1090(4) 0.1298(5) -0.6276(3) 0.105 Uiso 1 calc R
C69 C 0.1227(5) 0.2329(5) -0.5906(3) 0.097(3) Uani 1 d .
H69 H 0.1400(5) 0.2099(5) -0.5588(3) 0.117 Uiso 1 calc R
C70 C 0.1132(4) 0.3160(4) -0.5948(3) 0.084(2) Uani 1 d .
H70 H 0.1199(4) 0.3479(4) -0.5647(3) 0.101 Uiso 1 calc R
Pd1' Pd -0.68284(3) 0.38489(3) 0.02377(2) 0.06729(13) Uani 1 d .
Pd2' Pd -0.32134(3) 0.50160(3) -0.20528(2) 0.08009(15) Uani 1 d .
Fe1' Fe -0.53137(5) 0.49128(6) -0.09869(3) 0.0672(2) Uani 1 d .
Br1' Br -0.61197(5) 0.27278(5) -0.02722(3) 0.0898(2) Uani 1 d .
Br2' Br -0.37119(6) 0.38072(6) -0.25892(3) 0.1106(3) Uani 1 d .
P1' P -0.72340(10) 0.45086(10) -0.05143(6) 0.0635(4) Uani 1 d .
P2' P -0.33367(10) 0.43139(12) -0.12823(7) 0.0768(5) Uani 1 d .
N1' N -0.6352(4) 0.3467(3) 0.0973(2) 0.080(2) Uani 1 d .
N2' N -0.3085(3) 0.5768(4) -0.2743(2) 0.093(2) Uani 1 d .
O1' O -0.9405(4) 0.5659(4) 0.0879(3) 0.143(2) Uani 1 d .
O2' O -0.1825(4) 0.7150(4) -0.0554(2) 0.119(2) Uani 1 d .
C1' C -0.6505(4) 0.4679(4) -0.1023(2) 0.067(2) Uani 1 d .
C2' C -0.6068(4) 0.4077(5) -0.1324(2) 0.081(2) Uani 1 d .
H2' H -0.6061(4) 0.3517(5) -0.1268(2) 0.097 Uiso 1 calc R
C3' C -0.5633(4) 0.4533(5) -0.1742(3) 0.091(2) Uani 1 d .
H3' H -0.5306(4) 0.4304(5) -0.1997(3) 0.109 Uiso 1 calc R
C4' C -0.5795(4) 0.5341(5) -0.1687(3) 0.090(2) Uani 1 d .
H4' H -0.5580(4) 0.5750(5) -0.1897(3) 0.108 Uiso 1 calc R
C5' C -0.6342(3) 0.5476(4) -0.1261(2) 0.067(2) Uani 1 d .
H5' H -0.6552(3) 0.5975(4) -0.1157(2) 0.080 Uiso 1 calc R
C6' C -0.4118(4) 0.4724(4) -0.0863(2) 0.071(2) Uani 1 d .
C7' C -0.4291(4) 0.5569(4) -0.0833(3) 0.071(2) Uani 1 d .
H7' H -0.4081(4) 0.5976(4) -0.1046(3) 0.085 Uiso 1 calc R
C8' C -0.4843(4) 0.5675(4) -0.0418(2) 0.071(2) Uani 1 d .
H8' H -0.5060(4) 0.6172(4) -0.0317(2) 0.086 Uiso 1 calc R
C9' C -0.5010(4) 0.4938(4) -0.0189(2) 0.070(2) Uani 1 d .
H9' H -0.5349(4) 0.4842(4) 0.0093(2) 0.084 Uiso 1 calc R
C10' C -0.4558(4) 0.4352(5) -0.0471(3) 0.079(2) Uani 1 d .
H10' H -0.4558(4) 0.3796(5) -0.0402(3) 0.095 Uiso 1 calc R
C11' C -0.7262(5) 0.4361(5) 0.1273(2) 0.085(2) Uani 1 d .
C12' C -0.7518(4) 0.4464(4) 0.0723(2) 0.074(2) Uani 1 d .
C13' C -0.8244(5) 0.4889(5) 0.0626(3) 0.088(2) Uani 1 d .
H13' H -0.8430(5) 0.4923(5) 0.0278(3) 0.105 Uiso 1 calc R
C14' C -0.8715(5) 0.5277(5) 0.1038(3) 0.104(2) Uani 1 d .
C15' C -0.8421(5) 0.5147(5) 0.1565(3) 0.112(2) Uani 1 d .
H15' H -0.8720(5) 0.5338(5) 0.1847(3) 0.134 Uiso 1 calc R
C16' C -0.7730(5) 0.4762(6) 0.1669(3) 0.106(3) Uani 1 d .
H16' H -0.7543(5) 0.4754(6) 0.2017(3) 0.127 Uiso 1 calc R
C17' C -0.6687(4) 0.3826(5) 0.1346(3) 0.084(2) Uani 1 d .
H17' H -0.6522(4) 0.3709(5) 0.1691(3) 0.101 Uiso 1 calc R
C18' C -0.5696(4) 0.2896(4) 0.1053(3) 0.087(2) Uani 1 d .
H18C H -0.5784(4) 0.2419(4) 0.0833(3) 0.104 Uiso 1 calc R
H18D H -0.5685(4) 0.2719(4) 0.1420(3) 0.104 Uiso 1 calc R
C19' C -0.4897(5) 0.3275(6) 0.0919(3) 0.101(3) Uani 1 d .
H19' H -0.4940(5) 0.3430(6) 0.0545(3) 0.121 Uiso 1 calc R
C20' C -0.4213(6) 0.2660(7) 0.0950(5) 0.162(5) Uani 1 d .
H20C H -0.4116(6) 0.2468(7) 0.0594(5) 0.195 Uiso 1 calc R
H20D H -0.4399(6) 0.2196(7) 0.1153(5) 0.195 Uiso 1 calc R
C21' C -0.3394(7) 0.2932(9) 0.1194(6) 0.279(5) Uani 1 d .
H21C H -0.2989(7) 0.2928(9) 0.0922(6) 0.335 Uiso 1 calc R
H21D H -0.3232(7) 0.2554(9) 0.1470(6) 0.335 Uiso 1 calc R
C22' C -0.3474(5) 0.3832(7) 0.1436(3) 0.120(3) Uani 1 d .
H22' H -0.2993(5) 0.4064(7) 0.1602(3) 0.144 Uiso 1 calc R
C23' C -0.3878(5) 0.4328(7) 0.1034(4) 0.130(3) Uani 1 d .
H23C H -0.3751(5) 0.4170(7) 0.0674(4) 0.156 Uiso 1 calc R
H23D H -0.3800(5) 0.4908(7) 0.1084(4) 0.156 Uiso 1 calc R
C24' C -0.4668(4) 0.4037(5) 0.1206(3) 0.093(3) Uani 1 d .
H24' H -0.5086(4) 0.4453(5) 0.1229(3) 0.112 Uiso 1 calc R
C25' C -0.4197(7) 0.3847(10) 0.1742(4) 0.161(5) Uani 1 d .
C26' C -0.4515(12) 0.3218(16) 0.2077(6) 0.379(12) Uani 1 d .
H26D H -0.5005(12) 0.3404(16) 0.2230(6) 0.569 Uiso 1 calc R
H26E H -0.4136(12) 0.3095(16) 0.2354(6) 0.569 Uiso 1 calc R
H26F H -0.4617(12) 0.2738(16) 0.1870(6) 0.569 Uiso 1 calc R
C27' C -0.4186(8) 0.4724(10) 0.2070(5) 0.283(5) Uani 1 d .
H27D H -0.3975(8) 0.5144(10) 0.1848(5) 0.424 Uiso 1 calc R
H27E H -0.3857(8) 0.4671(10) 0.2382(5) 0.424 Uiso 1 calc R
H27F H -0.4721(8) 0.4864(10) 0.2170(5) 0.424 Uiso 1 calc R
C28' C -0.9951(10) 0.6051(18) 0.1165(7) 0.296(14) Uani 1 d .
H28D H -1.0365(10) 0.6255(18) 0.0934(7) 0.445 Uiso 1 calc R
H28E H -0.9702(10) 0.6497(18) 0.1349(7) 0.445 Uiso 1 calc R
H28F H -1.0179(10) 0.5682(18) 0.1416(7) 0.445 Uiso 1 calc R
C29' C -0.2556(4) 0.6639(5) -0.2115(3) 0.090(2) Uani 1 d .
C30' C -0.2738(4) 0.6012(4) -0.1716(3) 0.076(2) Uani 1 d .
C31' C -0.2478(4) 0.6194(5) -0.1198(3) 0.088(2) Uani 1 d .
H31' H -0.2571(4) 0.5822(5) -0.0928(3) 0.105 Uiso 1 calc R
C32' C -0.2078(5) 0.6935(4) -0.1079(3) 0.092(2) Uani 1 d .
C33' C -0.1897(4) 0.7513(5) -0.1465(4) 0.100(3) Uani 1 d .
H33' H -0.1622(4) 0.7989(5) -0.1379(4) 0.120 Uiso 1 calc R
C34' C -0.2141(4) 0.7353(6) -0.1983(3) 0.100(3) Uani 1 d .
H34' H -0.2027(4) 0.7728(6) -0.2247(3) 0.120 Uiso 1 calc R
C35' C -0.2796(4) 0.6466(5) -0.2646(3) 0.086(2) Uani 1 d .
H35' H -0.2742(4) 0.6853(5) -0.2912(3) 0.103 Uiso 1 calc R
C36' C -0.3382(5) 0.5596(6) -0.3267(3) 0.102(3) Uani 1 d .
H36C H -0.3255(5) 0.5036(6) -0.3355(3) 0.122 Uiso 1 calc R
H36D H -0.3109(5) 0.5945(6) -0.3516(3) 0.122 Uiso 1 calc R
C37' C -0.4293(4) 0.5724(5) -0.3331(3) 0.085(2) Uani 1 d .
H37' H -0.4520(4) 0.5390(5) -0.3049(3) 0.102 Uiso 1 calc R
C38' C -0.4611(5) 0.5336(6) -0.3831(4) 0.123(4) Uani 1 d .
H38C H -0.4810(5) 0.4799(6) -0.3742(4) 0.147 Uiso 1 calc R
H38D H -0.4167(5) 0.5261(6) -0.4070(4) 0.147 Uiso 1 calc R
C39' C -0.5282(7) 0.5795(8) -0.4135(5) 0.156(5) Uani 1 d .
H39C H -0.5117(7) 0.5890(8) -0.4497(5) 0.187 Uiso 1 calc R
H39D H -0.5762(7) 0.5463(8) -0.4145(5) 0.187 Uiso 1 calc R
C40' C -0.5463(6) 0.6617(6) -0.3866(4) 0.114(3) Uani 1 d .
H40' H -0.5880(6) 0.6954(6) -0.4031(4) 0.137 Uiso 1 calc R
C41' C -0.5555(5) 0.6427(8) -0.3253(4) 0.134(4) Uani 1 d .
H41C H -0.5748(5) 0.5884(8) -0.3174(4) 0.160 Uiso 1 calc R
H41D H -0.5844(5) 0.6839(8) -0.3057(4) 0.160 Uiso 1 calc R
C42' C -0.4603(5) 0.6523(6) -0.3230(4) 0.106(3) Uani 1 d .
H42' H -0.4385(5) 0.6798(6) -0.2915(4) 0.127 Uiso 1 calc R
C43' C -0.4659(5) 0.7041(5) -0.3734(4) 0.106(3) Uani 1 d .
C44' C -0.4816(10) 0.7937(7) -0.3627(7) 0.203(7) Uani 1 d .
H44D H -0.5207(10) 0.7989(7) -0.3354(7) 0.304 Uiso 1 calc R
H44E H -0.5013(10) 0.8193(7) -0.3945(7) 0.304 Uiso 1 calc R
H44F H -0.4328(10) 0.8197(7) -0.3516(7) 0.304 Uiso 1 calc R
C45' C -0.4055(7) 0.7010(7) -0.4153(5) 0.164(5) Uani 1 d .
H45D H -0.3934(7) 0.6453(7) -0.4233(5) 0.246 Uiso 1 calc R
H45E H -0.3578(7) 0.7283(7) -0.4034(5) 0.246 Uiso 1 calc R
H45F H -0.4260(7) 0.7276(7) -0.4465(5) 0.246 Uiso 1 calc R
C46' C -0.1990(7) 0.6559(6) -0.0134(3) 0.131(4) Uani 1 d .
H46D H -0.1795(7) 0.6767(6) 0.0199(3) 0.197 Uiso 1 calc R
H46E H -0.1728(7) 0.6054(6) -0.0212(3) 0.197 Uiso 1 calc R
H46F H -0.2556(7) 0.6470(6) -0.0114(3) 0.197 Uiso 1 calc R
C47' C -0.7599(4) 0.5534(4) -0.0427(2) 0.076(2) Uani 1 d .
C48' C -0.8338(5) 0.5780(5) -0.0649(3) 0.097(3) Uani 1 d .
H48' H -0.8630(5) 0.5414(5) -0.0855(3) 0.116 Uiso 1 calc R
C49' C -0.8639(7) 0.6565(7) -0.0566(4) 0.192(4) Uani 1 d .
H49' H -0.9126(7) 0.6721(7) -0.0716(4) 0.230 Uiso 1 calc R
C50' C -0.8221(8) 0.7079(6) -0.0272(4) 0.155(5) Uani 1 d .
H50' H -0.8414(8) 0.7603(6) -0.0219(4) 0.186 Uiso 1 calc R
C51' C -0.7486(8) 0.6850(6) -0.0034(3) 0.141(4) Uani 1 d .
H51' H -0.7210(8) 0.7215(6) 0.0182(3) 0.170 Uiso 1 calc R
C52' C -0.7179(5) 0.6081(4) -0.0124(3) 0.094(2) Uani 1 d .
H52' H -0.6686(5) 0.5935(4) 0.0022(3) 0.112 Uiso 1 calc R
C53' C -0.8054(4) 0.3962(4) -0.0852(2) 0.074(2) Uani 1 d .
C54' C -0.8198(5) 0.4015(5) -0.1411(2) 0.093(2) Uani 1 d .
H54' H -0.7862(5) 0.4312(5) -0.1630(2) 0.112 Uiso 1 calc R
C55' C -0.8834(4) 0.3620(5) -0.1605(3) 0.091(2) Uani 1 d .
H55' H -0.8934(4) 0.3662(5) -0.1967(3) 0.109 Uiso 1 calc R
C56' C -0.9325(5) 0.3182(6) -0.1330(3) 0.101(3) Uani 1 d .
H56' H -0.9758(5) 0.2920(6) -0.1490(3) 0.121 Uiso 1 calc R
C57' C -0.9182(4) 0.3119(5) -0.0791(3) 0.087(2) Uani 1 d .
H57' H -0.9529(4) 0.2812(5) -0.0586(3) 0.104 Uiso 1 calc R
C58' C -0.8536(4) 0.3501(4) -0.0546(2) 0.067(2) Uani 1 d .
H58' H -0.8438(4) 0.3442(4) -0.0185(2) 0.080 Uiso 1 calc R
C59' C -0.3517(4) 0.3221(4) -0.1311(3) 0.085(2) Uani 1 d .
C60' C -0.4275(6) 0.2899(6) -0.1337(5) 0.131(4) Uani 1 d .
H60' H -0.4711(6) 0.3251(6) -0.1332(5) 0.158 Uiso 1 calc R
C61' C -0.4413(7) 0.2060(6) -0.1371(5) 0.156(4) Uani 1 d .
H61' H -0.4936(7) 0.1874(6) -0.1400(5) 0.188 Uiso 1 calc R
C62' C -0.3820(7) 0.1521(6) -0.1364(4) 0.143(4) Uani 1 d .
H62' H -0.3917(7) 0.0963(6) -0.1383(4) 0.171 Uiso 1 calc R
C63' C -0.3079(8) 0.1818(5) -0.1327(3) 0.145(4) Uani 1 d .
H63' H -0.2649(8) 0.1458(5) -0.1314(3) 0.174 Uiso 1 calc R
C64' C -0.2926(6) 0.2685(6) -0.1306(3) 0.112(3) Uani 1 d .
H64' H -0.2401(6) 0.2870(6) -0.1289(3) 0.135 Uiso 1 calc R
C65' C -0.2448(4) 0.4339(5) -0.0875(3) 0.094(2) Uani 1 d .
C66' C -0.1677(5) 0.4413(6) -0.1080(4) 0.121(3) Uani 1 d .
H66' H -0.1633(5) 0.4501(6) -0.1443(4) 0.146 Uiso 1 calc R
C67' C -0.1019(5) 0.4367(6) -0.0803(5) 0.140(4) Uani 1 d .
H67' H -0.0531(5) 0.4330(6) -0.0974(5) 0.168 Uiso 1 calc R
C68' C -0.1039(6) 0.4375(7) -0.0234(5) 0.140(4) Uani 1 d .
H68' H -0.0573(6) 0.4406(7) -0.0029(5) 0.168 Uiso 1 calc R
C69' C -0.1787(6) 0.4334(6) -0.0006(4) 0.113(3) Uani 1 d .
H69' H -0.1825(6) 0.4321(6) 0.0361(4) 0.135 Uiso 1 calc R
C70' C -0.2477(5) 0.4311(5) -0.0311(3) 0.091(2) Uani 1 d .
H70' H -0.2970(5) 0.4277(5) -0.0146(3) 0.109 Uiso 1 calc R
C71 C 0.2555(9) 0.1849(8) 0.8648(5) 0.188(5) Uani 1 d .
Cl1 Cl 0.2080(3) 0.0898(3) 0.8774(2) 0.184(2) Uani 1 d .
Cl2 Cl 0.3136(3) 0.1828(3) 0.8127(2) 0.219(2) Uani 1 d .
C72 C -0.2307(14) 0.7221(18) -0.5858(12) 0.508(13) Uani 1 d .
Cl3 Cl -0.2972(5) 0.7329(5) -0.5328(3) 0.333(4) Uani 1 d .
Cl4 Cl -0.1800(5) 0.6323(4) -0.5828(4) 0.403(4) Uani 1 d .

loop_
_atom_type_symbol
_atom_type_description
_atom_type_scat_dispersion_real
_atom_type_scat_dispersion_imag
_atom_type_scat_source
C C 0.0033 0.0016 'International Tables Vol C Tables 4.2.6.8 and 6.1.1.4'
H H 0.0000 0.0000 'International Tables Vol C Tables 4.2.6.8 and 6.1.1.4'
N N 0.0061 0.0033 'International Tables Vol C Tables 4.2.6.8 and 6.1.1.4'
O O 0.0106 0.0060 'International Tables Vol C Tables 4.2.6.8 and 6.1.1.4'
P P 0.1023 0.0942 'International Tables Vol C Tables 4.2.6.8 and 6.1.1.4'
Br Br -0.2901 2.4595 'International Tables Vol C Tables 4.2.6.8 and 6.1.1.4'
Fe Fe 0.3463 0.8444 'International Tables Vol C Tables 4.2.6.8 and 6.1.1.4'
Pd Pd -0.9988 1.0072 'International Tables Vol C Tables 4.2.6.8 and 6.1.1.4'
Cl Cl 0.1484 0.1585 'International Tables Vol C Tables 4.2.6.8 and 6.1.1.4'

loop_
_geom_angle_atom_site_label_1
_geom_angle_atom_site_label_2
_geom_angle_atom_site_label_3
_geom_angle
C12 Pd1 N1 80.1(2)
C12 Pd1 P1 96.9(2)
N1 Pd1 P1 171.4(2)
C12 Pd1 Br1 163.3(2)
N1 Pd1 Br1 91.5(2)
P1 Pd1 Br1 93.33(5)
C30 Pd2 N2 79.5(2)
C30 Pd2 P2 96.8(2)
N2 Pd2 P2 171.36(15)
C30 Pd2 Br2 167.8(2)
N2 Pd2 Br2 92.8(2)
P2 Pd2 Br2 92.08(5)
C2 Fe1 C1 41.6(3)
C2 Fe1 C5 69.1(3)
C1 Fe1 C5 41.0(3)
C2 Fe1 C4 68.5(3)
C1 Fe1 C4 69.1(2)
C5 Fe1 C4 41.0(3)
C2 Fe1 C10 157.9(3)
C1 Fe1 C10 123.9(3)
C5 Fe1 C10 111.3(3)
C4 Fe1 C10 127.3(3)
C2 Fe1 C6 156.9(3)
C1 Fe1 C6 160.8(3)
C5 Fe1 C6 125.0(3)
C4 Fe1 C6 108.9(3)
C10 Fe1 C6 41.3(2)
C2 Fe1 C3 41.5(2)
C1 Fe1 C3 69.4(2)
C5 Fe1 C3 67.9(3)
C4 Fe1 C3 39.2(3)
C10 Fe1 C3 160.5(3)
C6 Fe1 C3 121.9(2)
C2 Fe1 C7 119.2(3)
C1 Fe1 C7 155.8(3)
C5 Fe1 C7 161.0(3)
C4 Fe1 C7 123.1(3)
C10 Fe1 C7 68.0(3)
C6 Fe1 C7 41.5(3)
C3 Fe1 C7 106.0(3)
C2 Fe1 C9 120.3(3)
C1 Fe1 C9 107.1(3)
C5 Fe1 C9 125.5(3)
C4 Fe1 C9 163.2(3)
C10 Fe1 C9 40.3(3)
C6 Fe1 C9 69.0(3)
C3 Fe1 C9 156.3(3)
C7 Fe1 C9 67.1(3)
C2 Fe1 C8 105.0(3)
C1 Fe1 C8 121.2(3)
C5 Fe1 C8 158.8(3)
C4 Fe1 C8 157.5(3)
C10 Fe1 C8 66.2(3)
C6 Fe1 C8 68.2(3)
C3 Fe1 C8 121.9(3)
C7 Fe1 C8 39.8(3)
C9 Fe1 C8 38.6(3)
C53 P1 C1 99.2(3)
C53 P1 C47 104.9(3)
C1 P1 C47 103.2(3)
C53 P1 Pd1 114.3(2)
C1 P1 Pd1 120.1(2)
C47 P1 Pd1 113.1(2)
C65 P2 C6 106.8(3)
C65 P2 C59 102.0(3)
C6 P2 C59 104.7(3)
C65 P2 Pd2 115.4(2)
C6 P2 Pd2 110.7(2)
C59 P2 Pd2 116.2(2)
C14 O1 C28 117.1(6)
C32 O2 C46 118.5(6)
C17 N1 C18 116.2(6)
C17 N1 Pd1 113.1(4)
C18 N1 Pd1 129.9(4)
C35 N2 C36 119.7(6)
C35 N2 Pd2 113.0(4)
C36 N2 Pd2 127.1(4)
C5 C1 C2 106.4(5)
C5 C1 P1 128.6(5)
C2 C1 P1 124.7(5)
C5 C1 Fe1 69.6(4)
C2 C1 Fe1 68.0(3)
P1 C1 Fe1 131.9(3)
C3 C2 C1 108.1(7)
C3 C2 Fe1 71.0(4)
C1 C2 Fe1 70.4(4)
C4 C3 C2 108.1(6)
C4 C3 Fe1 70.0(4)
C2 C3 Fe1 67.5(4)
C3 C4 C5 109.2(6)
C3 C4 Fe1 70.8(4)
C5 C4 Fe1 69.4(4)
C1 C5 C4 108.1(7)
C1 C5 Fe1 69.4(4)
C4 C5 Fe1 69.6(4)
C10 C6 C7 104.8(5)
C10 C6 P2 132.6(5)
C7 C6 P2 122.0(4)
C10 C6 Fe1 69.3(3)
C7 C6 Fe1 69.8(3)
P2 C6 Fe1 131.4(4)
C8 C7 C6 107.9(6)
C8 C7 Fe1 71.4(4)
C6 C7 Fe1 68.6(3)
C9 C8 C7 109.9(6)
C9 C8 Fe1 69.8(4)
C7 C8 Fe1 68.8(4)
C8 C9 C10 107.8(6)
C8 C9 Fe1 71.6(4)
C10 C9 Fe1 68.7(3)
C9 C10 C6 109.5(6)
C9 C10 Fe1 71.0(4)
C6 C10 Fe1 69.5(3)
C12 C11 C16 123.4(6)
C12 C11 C17 117.6(6)
C16 C11 C17 118.9(6)
C11 C12 C13 116.5(5)
C11 C12 Pd1 112.5(4)
C13 C12 Pd1 130.5(4)
C14 C13 C12 122.0(6)
C15 C14 O1 114.6(6)
C15 C14 C13 121.2(6)
O1 C14 C13 124.1(7)
C14 C15 C16 118.5(6)
C11 C16 C15 118.3(6)
N1 C17 C11 116.5(6)
N1 C18 C19 111.2(6)
C24 C19 C20 114.5(6)
C24 C19 C18 111.1(6)
C20 C19 C18 110.9(5)
C21 C20 C19 115.8(6)
C20 C21 C22 111.3(7)
C23 C22 C25 91.0(8)
C23 C22 C21 108.6(8)
C25 C22 C21 108.7(7)
C22 C23 C24 88.5(6)
C19 C24 C23 103.1(7)
C19 C24 C25 113.3(6)
C23 C24 C25 83.6(6)
C27 C25 C22 112.2(7)
C27 C25 C26 108.0(7)
C22 C25 C26 123.5(7)
C27 C25 C24 108.0(7)
C22 C25 C24 86.5(6)
C26 C25 C24 116.6(6)
C35 C29 C30 119.0(7)
C35 C29 C34 123.4(7)
C30 C29 C34 117.6(6)
C31 C30 C29 119.6(6)
C31 C30 Pd2 130.6(5)
C29 C30 Pd2 109.8(4)
C32 C31 C30 118.4(6)
C33 C32 O2 116.7(7)
C33 C32 C31 121.4(7)
O2 C32 C31 121.9(6)
C32 C33 C34 122.2(7)
C33 C34 C29 120.6(7)
N2 C35 C29 118.4(6)
N2 C36 C37 109.7(5)
C38 C37 C42 110.4(6)
C38 C37 C36 112.4(6)
C42 C37 C36 113.5(5)
C37 C38 C39 118.0(8)
C38 C39 C40 110.6(9)
C41 C40 C43 91.5(8)
C41 C40 C39 112.0(8)
C43 C40 C39 108.3(8)
C40 C41 C42 87.7(7)
C37 C42 C41 108.2(6)
C37 C42 C43 115.5(7)
C41 C42 C43 83.6(6)
C45 C43 C40 125.6(10)
C45 C43 C44 110.5(8)
C40 C43 C44 111.0(8)
C45 C43 C42 116.9(7)
C40 C43 C42 82.9(6)
C44 C43 C42 105.9(9)
C48 C47 C52 117.4(6)
C48 C47 P1 124.1(5)
C52 C47 P1 118.5(5)
C47 C48 C49 122.4(7)
C50 C49 C48 117.4(8)
C51 C50 C49 121.1(8)
C50 C51 C52 120.9(7)
C51 C52 C47 120.0(7)
C58 C53 C54 118.8(6)
C58 C53 P1 117.7(5)
C54 C53 P1 123.4(5)
C53 C54 C55 119.1(6)
C56 C55 C54 119.0(7)
C55 C56 C57 123.4(7)
C56 C57 C58 120.7(7)
C57 C58 C53 118.9(6)
C64 C59 C60 118.9(6)
C64 C59 P2 119.6(5)
C60 C59 P2 121.5(5)
C59 C60 C61 121.8(7)
C62 C61 C60 118.6(7)
C61 C62 C63 122.1(8)
C64 C63 C62 117.2(8)
C59 C64 C63 120.9(8)
C70 C65 C66 115.0(6)
C70 C65 P2 125.6(5)
C66 C65 P2 119.4(5)
C67 C66 C65 120.7(6)
C68 C67 C66 119.2(8)
C67 C68 C69 122.9(8)
C68 C69 C70 119.6(8)
C69 C70 C65 122.3(7)
C12' Pd1' N1' 79.8(2)
C12' Pd1' P1' 96.0(2)
N1' Pd1' P1' 168.5(2)
C12' Pd1' Br1' 164.5(2)
N1' Pd1' Br1' 93.3(2)
P1' Pd1' Br1' 93.32(5)
C30' Pd2' N2' 80.3(3)
C30' Pd2' P2' 95.2(2)
N2' Pd2' P2' 175.3(2)
C30' Pd2' Br2' 172.3(2)
N2' Pd2' Br2' 93.0(2)
P2' Pd2' Br2' 91.59(6)
C10' Fe1' C1' 123.2(3)
C10' Fe1' C2' 109.9(3)
C1' Fe1' C2' 41.7(3)
C10' Fe1' C6' 39.7(2)
C1' Fe1' C6' 159.4(3)
C2' Fe1' C6' 124.1(3)
C10' Fe1' C8' 66.2(3)
C1' Fe1' C8' 120.9(2)
C2' Fe1' C8' 158.4(3)
C6' Fe1' C8' 67.6(2)
C10' Fe1' C7' 66.7(3)
C1' Fe1' C7' 157.2(3)
C2' Fe1' C7' 160.0(3)
C6' Fe1' C7' 40.5(3)
C8' Fe1' C7' 40.3(2)
C10' Fe1' C4' 160.5(3)
C1' Fe1' C4' 69.7(3)
C2' Fe1' C4' 68.8(3)
C6' Fe1' C4' 123.7(3)
C8' Fe1' C4' 122.4(3)
C7' Fe1' C4' 107.5(3)
C10' Fe1' C5' 158.4(2)
C1' Fe1' C5' 42.0(2)
C2' Fe1' C5' 69.7(3)
C6' Fe1' C5' 158.2(3)
C8' Fe1' C5' 105.8(3)
C7' Fe1' C5' 121.1(3)
C4' Fe1' C5' 40.8(3)
C10' Fe1' C3' 127.4(3)
C1' Fe1' C3' 70.1(3)
C2' Fe1' C3' 42.5(3)
C6' Fe1' C3' 109.7(3)
C8' Fe1' C3' 156.9(3)
C7' Fe1' C3' 122.5(3)
C4' Fe1' C3' 38.5(3)
C5' Fe1' C3' 67.8(3)
C10' Fe1' C9' 40.5(3)
C1' Fe1' C9' 106.0(2)
C2' Fe1' C9' 124.2(3)
C6' Fe1' C9' 68.0(2)
C8' Fe1' C9' 38.8(3)
C7' Fe1' C9' 67.1(3)
C4' Fe1' C9' 156.6(3)
C5' Fe1' C9' 120.7(2)
C3' Fe1' C9' 163.6(3)
C1' P1' C47' 100.0(3)
C1' P1' C53' 104.7(3)
C47' P1' C53' 105.1(3)
C1' P1' Pd1' 118.0(2)
C47' P1' Pd1' 116.0(2)
C53' P1' Pd1' 111.5(2)
C65' P2' C59' 100.4(3)
C65' P2' C6' 104.6(3)
C59' P2' C6' 105.5(3)
C65' P2' Pd2' 113.3(2)
C59' P2' Pd2' 118.9(2)
C6' P2' Pd2' 112.6(2)
C17' N1' C18' 122.8(6)
C17' N1' Pd1' 110.9(5)
C18' N1' Pd1' 126.2(5)
C35' N2' C36' 118.9(7)
C35' N2' Pd2' 113.9(5)
C36' N2' Pd2' 126.7(6)
C28' O1' C14' 129.9(10)
C32' O2' C46' 116.8(6)
C2' C1' C5' 107.2(5)
C2' C1' P1' 128.1(5)
C5' C1' P1' 124.2(4)
C2' C1' Fe1' 69.6(4)
C5' C1' Fe1' 70.3(3)
P1' C1' Fe1' 132.0(3)
C1' C2' C3' 106.4(6)
C1' C2' Fe1' 68.6(4)
C3' C2' Fe1' 69.7(4)
C4' C3' C2' 108.6(6)
C4' C3' Fe1' 70.3(4)
C2' C3' Fe1' 67.8(4)
C3' C4' C5' 110.9(6)
C3' C4' Fe1' 71.3(4)
C5' C4' Fe1' 69.9(3)
C4' C5' C1' 107.0(6)
C4' C5' Fe1' 69.3(4)
C1' C5' Fe1' 67.8(3)
C10' C6' C7' 106.4(6)
C10' C6' P2' 130.2(5)
C7' C6' P2' 122.7(5)
C10' C6' Fe1' 69.4(4)
C7' C6' Fe1' 70.1(4)
P2' C6' Fe1' 132.4(3)
C8' C7' C6' 107.2(6)
C8' C7' Fe1' 69.8(4)
C6' C7' Fe1' 69.4(4)
C9' C8' C7' 109.9(6)
C9' C8' Fe1' 71.3(4)
C7' C8' Fe1' 69.9(4)
C8' C9' C10' 105.9(5)
C8' C9' Fe1' 69.9(4)
C10' C9' Fe1' 68.0(4)
C6' C10' C9' 110.5(6)
C6' C10' Fe1' 70.9(4)
C9' C10' Fe1' 71.5(4)
C17' C11' C16' 127.7(7)
C17' C11' C12' 114.7(6)
C16' C11' C12' 117.0(7)
C13' C12' C11' 117.5(6)
C13' C12' Pd1' 130.6(4)
C11' C12' Pd1' 111.4(5)
C12' C13' C14' 124.1(6)
O1' C14' C15' 128.4(7)
O1' C14' C13' 116.8(7)
C15' C14' C13' 114.5(7)
C16' C15' C14' 122.7(7)
C15' C16' C11' 123.7(7)
N1' C17' C11' 122.9(7)
N1' C18' C19' 111.7(6)
C24' C19' C18' 117.2(7)
C24' C19' C20' 110.0(7)
C18' C19' C20' 112.2(8)
C19' C20' C21' 119.0(10)
C20' C21' C22' 109.7(9)
C25' C22' C23' 88.8(8)
C25' C22' C21' 107.1(11)
C23' C22' C21' 106.7(9)
C22' C23' C24' 91.3(7)
C23' C24' C19' 110.6(7)
C23' C24' C25' 83.0(7)
C19' C24' C25' 111.8(8)
C26' C25' C22' 128.3(15)
C26' C25' C24' 117.2(11)
C22' C25' C24' 87.6(7)
C26' C25' C27' 109.3(12)
C22' C25' C27' 106.2(11)
C24' C25' C27' 104.8(11)
C34' C29' C35' 121.7(7)
C34' C29' C30' 121.8(7)
C35' C29' C30' 116.5(7)
C31' C30' C29' 115.0(6)
C31' C30' Pd2' 133.2(5)
C29' C30' Pd2' 111.4(5)
C30' C31' C32' 121.3(7)
C33' C32' C31' 122.8(8)
C33' C32' O2' 114.4(7)
C31' C32' O2' 122.8(7)
C34' C33' C32' 117.6(8)
C33' C34' C29' 121.5(8)
N2' C35' C29' 117.7(7)
N2' C36' C37' 113.6(6)
C42' C37' C38' 114.3(7)
C42' C37' C36' 117.6(7)
C38' C37' C36' 111.7(6)
C37' C38' C39' 117.2(9)
C40' C39' C38' 110.6(9)
C39' C40' C43' 108.3(8)
C39' C40' C41' 106.3(9)
C43' C40' C41' 88.4(7)
C40' C41' C42' 84.7(6)
C37' C42' C43' 112.2(7)
C37' C42' C41' 105.4(8)
C43' C42' C41' 88.5(7)
C45' C43' C44' 106.4(10)
C45' C43' C42' 122.9(8)
C44' C43' C42' 113.6(9)
C45' C43' C40' 115.6(9)
C44' C43' C40' 108.8(9)
C42' C43' C40' 88.5(7)
C52' C47' C48' 118.5(6)
C52' C47' P1' 120.5(6)
C48' C47' P1' 121.0(5)
C49' C48' C47' 121.3(8)
C50' C49' C48' 118.8(10)
C49' C50' C51' 121.5(10)
C52' C51' C50' 119.7(9)
C47' C52' C51' 120.1(8)
C58' C53' C54' 120.1(6)
C58' C53' P1' 117.0(5)
C54' C53' P1' 122.9(5)
C55' C54' C53' 117.2(7)
C56' C55' C54' 125.4(7)
C55' C56' C57' 117.6(8)
C56' C57' C58' 122.0(7)
C53' C58' C57' 117.6(6)
C64' C59' C60' 115.7(8)
C64' C59' P2' 122.1(6)
C60' C59' P2' 122.2(6)
C59' C60' C61' 122.1(9)
C62' C61' C60' 122.2(11)
C61' C62' C63' 116.7(10)
C62' C63' C64' 121.7(10)
C59' C64' C63' 121.5(9)
C66' C65' C70' 114.5(7)
C66' C65' P2' 123.3(6)
C70' C65' P2' 122.2(5)
C67' C66' C65' 124.9(10)
C66' C67' C68' 120.6(9)
C69' C68' C67' 116.5(9)
C70' C69' C68' 121.5(9)
C69' C70' C65' 121.3(7)
Cl2 C71 Cl1 113.1(7)
Cl4 C72 Cl3 111.9(17)

loop_
_geom_bond_atom_site_label_1
_geom_bond_atom_site_label_2
_geom_bond_distance
Pd1 C12 2.044(6)
Pd1 N1 2.082(6)
Pd1 P1 2.269(2)
Pd1 Br1 2.5287(10)
Pd2 C30 2.050(7)
Pd2 N2 2.114(5)
Pd2 P2 2.266(2)
Pd2 Br2 2.5402(9)
Fe1 C2 1.996(7)
Fe1 C1 2.027(6)
Fe1 C5 2.029(7)
Fe1 C4 2.032(7)
Fe1 C10 2.032(6)
Fe1 C6 2.035(6)
Fe1 C3 2.042(7)
Fe1 C7 2.051(6)
Fe1 C9 2.062(7)
Fe1 C8 2.085(7)
P1 C53 1.801(6)
P1 C1 1.815(6)
P1 C47 1.834(6)
P2 C65 1.798(7)
P2 C6 1.799(6)
P2 C59 1.831(6)
O1 C14 1.376(9)
O1 C28 1.390(11)
O2 C32 1.386(9)
O2 C46 1.425(11)
N1 C17 1.329(8)
N1 C18 1.466(9)
N2 C35 1.286(9)
N2 C36 1.459(8)
C1 C5 1.420(10)
C1 C2 1.429(10)
C2 C3 1.431(9)
C3 C4 1.367(11)
C4 C5 1.423(9)
C6 C10 1.433(9)
C6 C7 1.448(9)
C7 C8 1.407(9)
C8 C9 1.371(10)
C9 C10 1.410(10)
C11 C12 1.365(8)
C11 C16 1.417(9)
C11 C17 1.429(9)
C12 C13 1.413(8)
C13 C14 1.402(8)
C14 C15 1.361(10)
C15 C16 1.443(10)
C18 C19 1.580(9)
C19 C24 1.491(10)
C19 C20 1.542(11)
C20 C21 1.530(12)
C21 C22 1.578(14)
C22 C23 1.461(13)
C22 C25 1.508(13)
C23 C24 1.583(12)
C24 C25 1.593(11)
C25 C27 1.498(14)
C25 C26 1.531(11)
C29 C35 1.362(10)
C29 C30 1.419(9)
C29 C34 1.423(10)
C30 C31 1.408(9)
C31 C32 1.398(10)
C32 C33 1.333(10)
C33 C34 1.341(11)
C36 C37 1.544(9)
C37 C38 1.503(11)
C37 C42 1.524(10)
C38 C39 1.525(12)
C39 C40 1.580(15)
C40 C41 1.42(2)
C40 C43 1.532(13)
C41 C42 1.571(10)
C42 C43 1.606(13)
C43 C45 1.527(14)
C43 C44 1.558(15)
C47 C48 1.328(9)
C47 C52 1.398(9)
C48 C49 1.387(11)
C49 C50 1.373(12)
C50 C51 1.308(12)
C51 C52 1.365(11)
C53 C58 1.421(9)
C53 C54 1.424(9)
C54 C55 1.427(11)
C55 C56 1.342(11)
C56 C57 1.352(11)
C57 C58 1.393(10)
C59 C64 1.384(10)
C59 C60 1.389(9)
C60 C61 1.440(10)
C61 C62 1.309(13)
C62 C63 1.469(14)
C63 C64 1.410(12)
C65 C70 1.383(9)
C65 C66 1.423(9)
C66 C67 1.402(10)
C67 C68 1.319(12)
C68 C69 1.322(11)
C69 C70 1.378(10)
Pd1' C12' 1.972(6)
Pd1' N1' 2.106(6)
Pd1' P1' 2.282(2)
Pd1' Br1' 2.5470(10)
Pd2' C30' 2.003(7)
Pd2' N2' 2.148(6)
Pd2' P2' 2.273(2)
Pd2' Br2' 2.5375(12)
Fe1' C10' 2.025(7)
Fe1' C1' 2.030(6)
Fe1' C2' 2.043(7)
Fe1' C6' 2.045(6)
Fe1' C8' 2.054(7)
Fe1' C7' 2.055(6)
Fe1' C4' 2.057(7)
Fe1' C5' 2.065(6)
Fe1' C3' 2.070(7)
Fe1' C9' 2.072(6)
P1' C1' 1.804(6)
P1' C47' 1.806(7)
P1' C53' 1.840(7)
P2' C65' 1.798(7)
P2' C59' 1.821(7)
P2' C6' 1.822(6)
N1' C17' 1.250(9)
N1' C18' 1.457(9)
N2' C35' 1.267(10)
N2' C36' 1.436(9)
O1' C28' 1.34(2)
O1' C14' 1.369(10)
O2' C32' 1.431(11)
O2' C46' 1.466(11)
C1' C2' 1.451(9)
C1' C5' 1.467(9)
C2' C3' 1.491(10)
C3' C4' 1.360(11)
C4' C5' 1.438(9)
C6' C10' 1.383(9)
C6' C7' 1.418(9)
C7' C8' 1.415(9)
C8' C9' 1.372(9)
C9' C10' 1.420(9)
C11' C17' 1.314(11)
C11' C16' 1.438(10)
C11' C12' 1.457(8)
C12' C13' 1.419(10)
C13' C14' 1.459(10)
C14' C15' 1.429(10)
C15' C16' 1.340(12)
C18' C19' 1.517(11)
C19' C24' 1.493(12)
C19' C20' 1.527(13)
C20' C21' 1.56(2)
C21' C22' 1.60(2)
C22' C25' 1.444(14)
C22' C23' 1.461(14)
C23' C24' 1.477(11)
C24' C25' 1.589(13)
C25' C26' 1.44(3)
C25' C27' 1.66(2)
C29' C34' 1.400(12)
C29' C35' 1.422(10)
C29' C30' 1.475(10)
C30' C31' 1.405(10)
C31' C32' 1.418(11)
C32' C33' 1.397(12)
C33' C34' 1.390(12)
C36' C37' 1.545(11)
C37' C42' 1.434(12)
C37' C38' 1.504(12)
C38' C39' 1.55(2)
C39' C40' 1.54(2)
C40' C43' 1.548(13)
C40' C41' 1.588(14)
C41' C42' 1.601(11)
C42' C43' 1.533(13)
C43' C45' 1.473(15)
C43' C44' 1.519(14)
C47' C52' 1.368(10)
C47' C48' 1.409(11)
C48' C49' 1.400(13)
C49' C50' 1.32(2)
C50' C51' 1.41(2)
C51' C52' 1.383(12)
C53' C58' 1.355(9)
C53' C54' 1.432(9)
C54' C55' 1.334(11)
C55' C56' 1.299(11)
C56' C57' 1.384(11)
C57' C58' 1.387(10)
C59' C64' 1.323(12)
C59' C60' 1.374(12)
C60' C61' 1.399(13)
C61' C62' 1.33(2)
C62' C63' 1.33(2)
C63' C64' 1.447(14)
C65' C66' 1.402(11)
C65' C70' 1.425(10)
C66' C67' 1.300(13)
C67' C68' 1.44(2)
C68' C69' 1.385(14)
C69' C70' 1.382(12)
C71 Cl2 1.646(14)
C71 Cl1 1.783(14)
C72 Cl4 1.70(3)
C72 Cl3 1.76(3)
